data_1570868
loop_
_publ_author_name
'Han, Xiao'
'Cheng, Puxin'
'Han, Shanshan'
'Wang, Zhihua'
'Guan, Junjie'
'Han, Wenqing'
'Shi, Rongchao'
'Chen, Songhua'
'Zheng, Yongshen'
'Xu, Jialiang'
'Bu, Xian-He'

_publ_section_title
;
 Multi-stimuli-responsive luminescence enabled by crown ether anchored
 chiral antimony halide phosphors.
;
_journal_issue 10
_journal_name_full 'Chemical science'
_journal_page_first 3530
_journal_page_last 3538
_journal_paper_doi 10.1039/d3sc06362c
_journal_volume 15
_journal_year 2024
_chemical_absolute_configuration rmad
_chemical_formula_moiety 'Cl4 Sb, 3(Cl), 2(C3 H12 N2)'
_chemical_formula_sum 'C6 H24 Cl7 N4 Sb'
_chemical_formula_weight 522.19
_chemical_name_systematic 'S-er an-SbCl'
_space_group_crystal_system orthorhombic
_space_group_IT_number 19
_space_group_name_Hall 'P 2ac 2ab'
_space_group_name_H-M_alt 'P 21 21 21'
_atom_sites_solution_hydrogens geom
_atom_sites_solution_primary dual
_audit_creation_date 2023-04-23
_audit_creation_method
;
Olex2 1.5-beta
(compiled 2023.03.06 svn.rbb2c1857 for OlexSys, GUI svn.r6748)
;
_audit_update_record
;
2023-10-25 deposited with the CCDC.	2024-01-22 downloaded from the CCDC.
;
_cell_angle_alpha 90
_cell_angle_beta 90
_cell_angle_gamma 90
_cell_formula_units_Z 4
_cell_length_a 9.16220(10)
_cell_length_b 10.5718(2)
_cell_length_c 19.3536(4)
_cell_measurement_reflns_used 14861
_cell_measurement_temperature 100.00(10)
_cell_measurement_theta_max 30.7080
_cell_measurement_theta_min 3.8050
_cell_volume 1874.61(6)
_computing_cell_refinement 'CrysAlisPro 1.171.40.84a (Rigaku OD, 2020)'
_computing_data_collection 'CrysAlisPro 1.171.40.84a (Rigaku OD, 2020)'
_computing_data_reduction 'CrysAlisPro 1.171.40.84a (Rigaku OD, 2020)'
_computing_molecular_graphics 'Olex2 1.5-beta (Dolomanov et al., 2009)'
_computing_publication_material 'Olex2 1.5-beta (Dolomanov et al., 2009)'
_computing_structure_refinement 'SHELXL 2018/3 (Sheldrick, 2015)'
_computing_structure_solution 'SHELXT 2014/4 (Sheldrick, 2014)'
_diffrn_ambient_environment N~2~
_diffrn_ambient_temperature 100.00(10)
_diffrn_detector 'Hybrid Pixel Array Detector'
_diffrn_detector_area_resol_mean 10.0000
_diffrn_measured_fraction_theta_full 0.996
_diffrn_measured_fraction_theta_max 0.911
_diffrn_measurement_details
;
List of Runs (angles in degrees, time in seconds):

  # Type    Start    End  Width  t~exp~   \w     \q     \k     \f   Frames
#--------------------------------------------------------------------------
  1  \w    -43.00 -18.00   0.50    0.50    --   -1.10 -12.00-113.00   50
  2  \w    -19.00  32.00   0.50    0.50    --   -1.10 -82.00-180.00  102
  3  \w    -22.00  31.00   0.50    0.50    --   -1.10 -77.00  90.00  106
  4  \w    -30.00  48.00   0.50    0.50    --    1.10  77.00-180.00  156
  5  \w     50.00  75.00   0.50    0.50    --    1.10  38.00 -90.00   50
  6  \w      0.00  27.00   0.50    0.50    --    1.10  38.00 -90.00   54
;
_diffrn_measurement_device 'four-circle diffractometer'
_diffrn_measurement_device_type 'XtaLAB AFC12 (RINC): Kappa single'
_diffrn_measurement_method '\w scans'
_diffrn_orient_matrix_type 'CrysAlisPro convention (1999,Acta A55,543-557)'
_diffrn_orient_matrix_UB_11 0.0108510000
_diffrn_orient_matrix_UB_12 0.0339329000
_diffrn_orient_matrix_UB_13 -0.0312064000
_diffrn_orient_matrix_UB_21 -0.0056963000
_diffrn_orient_matrix_UB_22 -0.0571526000
_diffrn_orient_matrix_UB_23 -0.0190131000
_diffrn_orient_matrix_UB_31 -0.0764346000
_diffrn_orient_matrix_UB_32 0.0090127000
_diffrn_orient_matrix_UB_33 -0.0029623000
_diffrn_radiation_monochromator mirror
_diffrn_radiation_probe x-ray
_diffrn_radiation_type 'Mo K\a'
_diffrn_radiation_wavelength 0.71073
_diffrn_reflns_av_R_equivalents 0.0231
_diffrn_reflns_av_unetI/netI 0.0213
_diffrn_reflns_Laue_measured_fraction_full 0.996
_diffrn_reflns_Laue_measured_fraction_max 0.911
_diffrn_reflns_limit_h_max 12
_diffrn_reflns_limit_h_min -11
_diffrn_reflns_limit_k_max 13
_diffrn_reflns_limit_k_min -14
_diffrn_reflns_limit_l_max 26
_diffrn_reflns_limit_l_min -27
_diffrn_reflns_number 18707
_diffrn_reflns_point_group_measured_fraction_full 0.997
_diffrn_reflns_point_group_measured_fraction_max 0.871
_diffrn_reflns_theta_full 25.242
_diffrn_reflns_theta_max 30.566
_diffrn_reflns_theta_min 3.618
_diffrn_source 'Rotating-anode X-ray tube (dual wavelength)'
_diffrn_source_type 'Rigaku (Mo) X-ray DW Source'
_exptl_absorpt_coefficient_mu 2.460
_exptl_absorpt_correction_T_max 1.00000
_exptl_absorpt_correction_T_min 0.85186
_exptl_absorpt_correction_type multi-scan
_exptl_absorpt_process_details
;
CrysAlisPro 1.171.40.84a (Rigaku Oxford Diffraction, 2020)
Empirical absorption correction using spherical harmonics,
implemented in SCALE3 ABSPACK scaling algorithm.
;
_exptl_crystal_colour 'clear light colourless'
_exptl_crystal_colour_lustre clear
_exptl_crystal_colour_modifier light
_exptl_crystal_colour_primary colourless
_exptl_crystal_density_diffrn 1.850
_exptl_crystal_description plate
_exptl_crystal_F_000 1032
_exptl_crystal_size_max 0.4
_exptl_crystal_size_mid 0.3
_exptl_crystal_size_min 0.2
_refine_diff_density_max 0.288
_refine_diff_density_min -0.329
_refine_diff_density_rms 0.058
_refine_ls_abs_structure_details
;
 Flack x determined using 1989 quotients [(I+)-(I-)]/[(I+)+(I-)]
 (Parsons, Flack and Wagner, Acta Cryst. B69 (2013) 249-259).
;
_refine_ls_abs_structure_Flack -0.016(7)
_refine_ls_extinction_method none
_refine_ls_goodness_of_fit_ref 1.046
_refine_ls_hydrogen_treatment constr
_refine_ls_matrix_type full
_refine_ls_number_parameters 169
_refine_ls_number_reflns 4998
_refine_ls_number_restraints 0
_refine_ls_restrained_S_all 1.046
_refine_ls_R_factor_all 0.0139
_refine_ls_R_factor_gt 0.0135
_refine_ls_shift/su_max 0.004
_refine_ls_shift/su_mean 0.000
_refine_ls_structure_factor_coef Fsqd
_refine_ls_weighting_details 'w=1/[\s^2^(Fo^2^)+(0.0103P)^2^+0.2463P] where P=(Fo^2^+2Fc^2^)/3'
_refine_ls_weighting_scheme calc
_refine_ls_wR_factor_gt 0.0288
_refine_ls_wR_factor_ref 0.0289
_reflns_Friedel_coverage 0.693
_reflns_Friedel_fraction_full 0.999
_reflns_Friedel_fraction_max 0.818
_reflns_number_gt 4923
_reflns_number_total 4998
_reflns_threshold_expression 'I > 2\s(I)'
_cod_data_source_file d3sc06362c2.cif
_cod_data_source_block s-eran-sbcl
_cod_depositor_comments 'Adding full bibliography for 1570866--1570869.cif.'
_cod_database_code 1570868
_shelx_shelxl_version_number 2018/3
_shelx_space_group_comment
;
The symmetry employed for this shelxl refinement is uniquely defined
by the following loop, which should always be used as a source of
symmetry information in preference to the above space-group names.
They are only intended as comments.
;
_shelx_estimated_absorpt_t_max 0.639
_shelx_estimated_absorpt_t_min 0.439
_reflns_odcompleteness_completeness 99.46
_reflns_odcompleteness_iscentric 1
_reflns_odcompleteness_theta 26.32
_olex2_refinement_description
;
1. Fixed Uiso
 At 1.2 times of:
  All C(H) groups, All C(H,H) groups, All N(H,H,H) groups
 At 1.5 times of:
  All C(H,H,H) groups
2.a Ternary CH refined with riding coordinates:
 C00E(H00u), C00F(H00g)
2.b Secondary CH2 refined with riding coordinates:
 C00D(H00s,H00t), C00I(H00k,H00l)
2.c Idealised Me refined as rotating group:
 N009(H00a,H00b,H00c), N00A(H00m,H00n,H00o), N00B(H00p,H00q,H00r), N00C(H00d,
 H00e,H00f), C00G(H00v,H00w,H00x), C00H(H00h,H00i,H00j)
;
_olex2_submission_special_instructions 'No special instructions were received'
_oxdiff_exptl_absorpt_empirical_details
;
Empirical correction (ABSPACK) includes:
- Absorption correction using spherical harmonics
- Frame scaling
;
_oxdiff_exptl_absorpt_empirical_full_max 1.251
_oxdiff_exptl_absorpt_empirical_full_min 0.880

loop_
_space_group_symop_operation_xyz
'x, y, z'
'-x+1/2, -y, z+1/2'
'-x, y+1/2, -z+1/2'
'x+1/2, -y+1/2, -z'

loop_
_atom_site_label
_atom_site_type_symbol
_atom_site_fract_x
_atom_site_fract_y
_atom_site_fract_z
_atom_site_U_iso_or_equiv
_atom_site_adp_type
_atom_site_occupancy
_atom_site_site_symmetry_order
_atom_site_calc_flag
_atom_site_refinement_flags_posn
_atom_site_refinement_flags_adp
_atom_site_refinement_flags_occupancy
_atom_site_disorder_assembly
_atom_site_disorder_group
Sb01 Sb 0.82347(2) 0.78790(2) 0.73416(2) 0.00777(3) Uani 1 1 d . . . . .
Cl02 Cl 0.63950(5) 0.94694(5) 0.71326(3) 0.01192(10) Uani 1 1 d . . . . .
Cl03 Cl 0.85937(5) 0.76638(5) 0.59710(3) 0.01534(10) Uani 1 1 d . . . . .
Cl04 Cl 0.63105(5) 0.63083(4) 0.72083(3) 0.01187(10) Uani 1 1 d . . . . .
Cl05 Cl 0.98458(5) 0.53448(4) 0.76116(3) 0.01286(9) Uani 1 1 d . . . . .
Cl06 Cl 0.77230(5) 0.78912(6) 0.86224(3) 0.01518(9) Uani 1 1 d . . . . .
Cl07 Cl 1.10144(5) -0.00381(5) 0.49398(3) 0.01307(10) Uani 1 1 d . . . . .
Cl08 Cl 0.54948(5) 0.03292(5) 0.52513(3) 0.01407(10) Uani 1 1 d . . . . .
N009 N 0.29243(19) -0.02088(17) 0.62721(10) 0.0151(4) Uani 1 1 d . . . . .
H00A H 0.229428 -0.006341 0.591740 0.018 Uiso 1 1 calc R U . . .
H00B H 0.384937 -0.002265 0.613438 0.018 Uiso 1 1 calc R U . . .
H00C H 0.267906 0.028763 0.663824 0.018 Uiso 1 1 calc R U . . .
N00A N 0.85609(18) 0.44238(16) 0.61042(9) 0.0116(3) Uani 1 1 d . . . . .
H00M H 0.780028 0.472968 0.585215 0.014 Uiso 1 1 calc R U . . .
H00N H 0.938979 0.445038 0.584549 0.014 Uiso 1 1 calc R U . . .
H00O H 0.868073 0.490510 0.648984 0.014 Uiso 1 1 calc R U . . .
N00B N 0.85200(18) 0.08818(16) 0.58998(10) 0.0111(3) Uani 1 1 d . . . . .
H00P H 0.909143 0.040300 0.561786 0.013 Uiso 1 1 calc R U . . .
H00Q H 0.757444 0.062876 0.585993 0.013 Uiso 1 1 calc R U . . .
H00R H 0.881815 0.078590 0.634524 0.013 Uiso 1 1 calc R U . . .
N00C N 0.48256(19) -0.24428(16) 0.57404(10) 0.0130(4) Uani 1 1 d . . . . .
H00D H 0.504586 -0.305943 0.542935 0.016 Uiso 1 1 calc R U . . .
H00E H 0.534180 -0.257230 0.613584 0.016 Uiso 1 1 calc R U . . .
H00F H 0.506114 -0.167441 0.556021 0.016 Uiso 1 1 calc R U . . .
C00D C 0.8645(2) 0.22389(19) 0.56971(10) 0.0109(4) Uani 1 1 d . . . . .
H00S H 0.797903 0.241753 0.530616 0.013 Uiso 1 1 calc R U . . .
H00T H 0.965483 0.242185 0.554567 0.013 Uiso 1 1 calc R U . . .
C00E C 0.8251(2) 0.30808(17) 0.63104(10) 0.0105(4) Uani 1 1 d . . . . .
H00U H 0.889916 0.285498 0.670726 0.013 Uiso 1 1 calc R U . . .
C00F C 0.3212(2) -0.24798(18) 0.58995(11) 0.0109(4) Uani 1 1 d . . . . .
H00G H 0.265173 -0.223948 0.547601 0.013 Uiso 1 1 calc R U . . .
C00G C 0.6673(2) 0.2959(2) 0.65431(11) 0.0150(4) Uani 1 1 d . . . . .
H00V H 0.645721 0.361211 0.688748 0.022 Uiso 1 1 calc R U . . .
H00W H 0.651888 0.212112 0.674758 0.022 Uiso 1 1 calc R U . . .
H00X H 0.602472 0.306389 0.614441 0.022 Uiso 1 1 calc R U . . .
C00H C 0.2797(2) -0.3815(2) 0.61113(13) 0.0172(5) Uani 1 1 d . . . . .
H00H H 0.307118 -0.440642 0.574376 0.026 Uiso 1 1 calc R U . . .
H00I H 0.174181 -0.385922 0.618912 0.026 Uiso 1 1 calc R U . . .
H00J H 0.331164 -0.404007 0.653795 0.026 Uiso 1 1 calc R U . . .
C00I C 0.2843(2) -0.1565(2) 0.64790(12) 0.0145(4) Uani 1 1 d . . . . .
H00K H 0.184374 -0.174892 0.664597 0.017 Uiso 1 1 calc R U . . .
H00L H 0.352363 -0.171111 0.686817 0.017 Uiso 1 1 calc R U . . .

loop_
_atom_site_aniso_label
_atom_site_aniso_U_11
_atom_site_aniso_U_22
_atom_site_aniso_U_33
_atom_site_aniso_U_23
_atom_site_aniso_U_13
_atom_site_aniso_U_12
Sb01 0.00784(5) 0.00696(5) 0.00850(6) 0.00019(5) -0.00054(5) -0.00018(5)
Cl02 0.0108(2) 0.0104(2) 0.0146(2) 0.00122(17) -0.00044(17) 0.00267(16)
Cl03 0.0198(2) 0.0152(2) 0.0110(2) -0.00060(18) 0.00273(18) -0.00087(18)
Cl04 0.01073(19) 0.0103(2) 0.0146(3) 0.00150(17) -0.00182(17) -0.00295(16)
Cl05 0.0129(2) 0.0137(2) 0.0120(2) -0.0009(2) -0.00182(19) 0.00177(16)
Cl06 0.0206(2) 0.0148(2) 0.0102(2) -0.0005(2) 0.00017(17) 0.0018(2)
Cl07 0.0127(2) 0.0129(2) 0.0136(2) -0.00139(18) 0.00196(18) -0.00126(18)
Cl08 0.0137(2) 0.0144(2) 0.0142(2) 0.00341(19) -0.00340(18) -0.00256(18)
N009 0.0182(9) 0.0140(9) 0.0130(9) -0.0041(7) 0.0013(7) 0.0030(7)
N00A 0.0135(8) 0.0105(8) 0.0108(9) 0.0002(6) 0.0003(6) -0.0019(6)
N00B 0.0108(8) 0.0103(8) 0.0124(9) -0.0009(6) -0.0001(7) 0.0009(6)
N00C 0.0139(8) 0.0105(8) 0.0144(9) -0.0011(6) 0.0019(7) 0.0002(6)
C00D 0.0132(8) 0.0098(9) 0.0098(9) 0.0005(8) 0.0021(7) -0.0005(7)
C00E 0.0146(8) 0.0080(9) 0.0091(9) 0.0000(7) -0.0005(8) -0.0008(8)
C00F 0.0099(8) 0.0124(9) 0.0102(9) -0.0005(7) -0.0017(8) 0.0005(7)
C00G 0.0165(9) 0.0125(9) 0.0158(10) 0.0003(8) 0.0072(8) 0.0010(9)
C00H 0.0176(10) 0.0118(10) 0.0221(12) 0.0007(9) 0.0005(9) -0.0048(8)
C00I 0.0160(10) 0.0155(10) 0.0119(10) -0.0008(8) 0.0021(8) 0.0006(7)

loop_
_atom_type_symbol
_atom_type_description
_atom_type_scat_dispersion_real
_atom_type_scat_dispersion_imag
_atom_type_scat_source
C C 0.0033 0.0016 'International Tables Vol C Tables 4.2.6.8 and 6.1.1.4'
H H 0.0000 0.0000 'International Tables Vol C Tables 4.2.6.8 and 6.1.1.4'
Cl Cl 0.1484 0.1585 'International Tables Vol C Tables 4.2.6.8 and 6.1.1.4'
N N 0.0061 0.0033 'International Tables Vol C Tables 4.2.6.8 and 6.1.1.4'
Sb Sb -0.5866 1.5461 'International Tables Vol C Tables 4.2.6.8 and 6.1.1.4'

loop_
_geom_angle_atom_site_label_1
_geom_angle_atom_site_label_2
_geom_angle_atom_site_label_3
_geom_angle
_geom_angle_site_symmetry_1
_geom_angle_site_symmetry_3
_geom_angle_publ_flag
Cl02 Sb01 Cl03 88.798(17) . . ?
Cl02 Sb01 Cl04 87.232(15) . . ?
Cl02 Sb01 Cl06 91.794(18) . . ?
Cl04 Sb01 Cl03 85.767(16) . . ?
Cl04 Sb01 Cl06 88.458(17) . . ?
Cl06 Sb01 Cl03 174.160(17) . . ?
H00A N009 H00B 109.5 . . ?
H00A N009 H00C 109.5 . . ?
H00B N009 H00C 109.5 . . ?
C00I N009 H00A 109.5 . . ?
C00I N009 H00B 109.5 . . ?
C00I N009 H00C 109.5 . . ?
H00M N00A H00N 109.5 . . ?
H00M N00A H00O 109.5 . . ?
H00N N00A H00O 109.5 . . ?
C00E N00A H00M 109.5 . . ?
C00E N00A H00N 109.5 . . ?
C00E N00A H00O 109.5 . . ?
H00P N00B H00Q 109.5 . . ?
H00P N00B H00R 109.5 . . ?
H00Q N00B H00R 109.5 . . ?
C00D N00B H00P 109.5 . . ?
C00D N00B H00Q 109.5 . . ?
C00D N00B H00R 109.5 . . ?
H00D N00C H00E 109.5 . . ?
H00D N00C H00F 109.5 . . ?
H00E N00C H00F 109.5 . . ?
C00F N00C H00D 109.5 . . ?
C00F N00C H00E 109.5 . . ?
C00F N00C H00F 109.5 . . ?
N00B C00D H00S 109.7 . . ?
N00B C00D H00T 109.7 . . ?
N00B C00D C00E 109.77(16) . . ?
H00S C00D H00T 108.2 . . ?
C00E C00D H00S 109.7 . . ?
C00E C00D H00T 109.7 . . ?
N00A C00E C00D 107.44(16) . . ?
N00A C00E H00U 108.5 . . ?
N00A C00E C00G 109.83(16) . . ?
C00D C00E H00U 108.5 . . ?
C00G C00E C00D 113.94(17) . . ?
C00G C00E H00U 108.5 . . ?
N00C C00F H00G 109.2 . . ?
N00C C00F C00H 108.92(16) . . ?
N00C C00F C00I 110.62(17) . . ?
C00H C00F H00G 109.2 . . ?
C00H C00F C00I 109.66(17) . . ?
C00I C00F H00G 109.2 . . ?
C00E C00G H00V 109.5 . . ?
C00E C00G H00W 109.5 . . ?
C00E C00G H00X 109.5 . . ?
H00V C00G H00W 109.5 . . ?
H00V C00G H00X 109.5 . . ?
H00W C00G H00X 109.5 . . ?
C00F C00H H00H 109.5 . . ?
C00F C00H H00I 109.5 . . ?
C00F C00H H00J 109.5 . . ?
H00H C00H H00I 109.5 . . ?
H00H C00H H00J 109.5 . . ?
H00I C00H H00J 109.5 . . ?
N009 C00I C00F 113.75(18) . . ?
N009 C00I H00K 108.8 . . ?
N009 C00I H00L 108.8 . . ?
C00F C00I H00K 108.8 . . ?
C00F C00I H00L 108.8 . . ?
H00K C00I H00L 107.7 . . ?

loop_
_geom_bond_atom_site_label_1
_geom_bond_atom_site_label_2
_geom_bond_distance
_geom_bond_site_symmetry_2
_geom_bond_publ_flag
Sb01 Cl02 2.4149(5) . ?
Sb01 Cl03 2.6827(5) . ?
Sb01 Cl04 2.4355(5) . ?
Sb01 Cl06 2.5226(5) . ?
N009 H00A 0.9100 . ?
N009 H00B 0.9100 . ?
N009 H00C 0.9100 . ?
N009 C00I 1.491(3) . ?
N00A H00M 0.9100 . ?
N00A H00N 0.9100 . ?
N00A H00O 0.9100 . ?
N00A C00E 1.502(2) . ?
N00B H00P 0.9100 . ?
N00B H00Q 0.9100 . ?
N00B H00R 0.9100 . ?
N00B C00D 1.492(3) . ?
N00C H00D 0.9100 . ?
N00C H00E 0.9100 . ?
N00C H00F 0.9100 . ?
N00C C00F 1.510(3) . ?
C00D H00S 0.9900 . ?
C00D H00T 0.9900 . ?
C00D C00E 1.527(3) . ?
C00E H00U 1.0000 . ?
C00E C00G 1.520(3) . ?
C00F H00G 1.0000 . ?
C00F C00H 1.518(3) . ?
C00F C00I 1.519(3) . ?
C00G H00V 0.9800 . ?
C00G H00W 0.9800 . ?
C00G H00X 0.9800 . ?
C00H H00H 0.9800 . ?
C00H H00I 0.9800 . ?
C00H H00J 0.9800 . ?
C00I H00K 0.9900 . ?
C00I H00L 0.9900 . ?

loop_
_geom_torsion_atom_site_label_1
_geom_torsion_atom_site_label_2
_geom_torsion_atom_site_label_3
_geom_torsion_atom_site_label_4
_geom_torsion
_geom_torsion_site_symmetry_1
_geom_torsion_site_symmetry_2
_geom_torsion_site_symmetry_3
_geom_torsion_site_symmetry_4
_geom_torsion_publ_flag
N00B C00D C00E N00A 173.55(15) . . . . ?
N00B C00D C00E C00G -64.5(2) . . . . ?
N00C C00F C00I N009 71.6(2) . . . . ?
C00H C00F C00I N009 -168.26(17) . . . . ?
